data_1551595
loop_
_publ_author_name
'TAKEYAMA, Tomoyuki'
'NAKAJIMA, Yuki'
'KATAGIRI, Kosuke'
'IWATSUKI, Satoshi'

_publ_section_title
;
 Crystal Structure of a Methanesulfonate Salt of
 3-(&lt;i&gt;N&lt;/i&gt;-Methyl)quinolinium Boronic Acid
;
_journal_issue 0
_journal_name_full 'X-ray Structure Analysis Online'
_journal_page_first 9
_journal_paper_doi 10.2116/xraystruct.33.9
_journal_volume 33
_journal_year 2017
_chemical_formula_moiety 'C H3 O3 S, C10 H11 B N O2'
_chemical_formula_sum 'C11 H14 B N O5 S'
_chemical_formula_weight 283.10
_space_group_crystal_system monoclinic
_space_group_IT_number 14
_space_group_name_Hall '-P 2ybc'
_space_group_name_H-M_alt 'P 1 21/c 1'
_symmetry_space_group_name_Hall '-P 2ybc'
_symmetry_space_group_name_H-M 'P 1 21/c 1'
_atom_sites_solution_hydrogens geom
_atom_sites_solution_primary direct
_audit_creation_date 2016-10-24
_audit_creation_method
;
Olex2 1.2
(compiled Sep  9 2016 15:39:09 for OlexSys, GUI svn.r5227)
;
_cell_angle_alpha 90
_cell_angle_beta 99.4787(19)
_cell_angle_gamma 90
_cell_formula_units_Z 4
_cell_length_a 8.57927(17)
_cell_length_b 6.99494(16)
_cell_length_c 21.0760(4)
_cell_measurement_reflns_used 3053
_cell_measurement_temperature 173
_cell_measurement_theta_max 73.0330
_cell_measurement_theta_min 4.2750
_cell_volume 1247.53(5)
_computing_cell_refinement 'CrysAlisPro 1.171.39.3a (Rigaku OD, 2015)'
_computing_data_collection 'CrysAlisPro 1.171.39.3a (Rigaku OD, 2015)'
_computing_data_reduction 'CrysAlisPro 1.171.39.3a (Rigaku OD, 2015)'
_computing_molecular_graphics 'Olex2 (Dolomanov et al., 2009)'
_computing_publication_material 'Olex2 (Dolomanov et al., 2009)'
_computing_structure_refinement 'ShelXL (Sheldrick, 2015)'
_computing_structure_solution 'ShelXT (Sheldrick, 2015)'
_diffrn_ambient_temperature 173
_diffrn_detector 'CCD plate'
_diffrn_measured_fraction_theta_full 1.000
_diffrn_measured_fraction_theta_max 0.969
_diffrn_measurement_details
;
List of Runs (angles in degrees, time in seconds):

  # Type    Start    End  Width  t~exp~   \w     \q     \k     \f   Frames
--------------------------------------------------------------------------
  1  \w      4.00  88.00   0.50    0.74    --    0.00  57.00 -60.00  168
  2  \w     44.00  88.00   0.50    0.74    --    0.00  57.00-180.00   88
  3  \w     35.00  80.00   0.50    0.74    --    0.00  77.00-150.00   90
  4  \w    118.00 186.00   0.50    2.97    --   98.00  45.00 -30.00  136
  5  \w    135.00 187.00   0.50    2.97    --   98.00  45.00  30.00  104
  6  \w     97.00 180.00   0.50    2.97    --   98.00  77.00 -90.00  166
  7  \w     89.00 115.00   0.50    2.97    --   98.00  45.00  30.00   52
  8  \w     61.00 170.00   0.50    2.97    --   98.00  45.00   0.00  218
  9  \w     79.00 105.00   0.50    2.97    --   98.00 -77.00 150.00   52
 10  \w     47.00  72.00   0.50    2.97    --   98.00 -77.00 150.00   50
 11  \w     30.00 127.00   0.50    2.97    --   98.00 -61.00-120.00  194
 12  \w     62.00  87.00   0.50    2.97    --   98.00  45.00 -30.00   50
 13  \w    -32.00  15.00   0.50    0.74    --    0.00  77.00-150.00   94
;
_diffrn_measurement_device 'four-circle diffractometer'
_diffrn_measurement_device_type 'XtaLAB Pro: Kappa dual home'
_diffrn_measurement_method '\w scans'
_diffrn_orient_matrix_type 'CrysAlisPro convention (1999,Acta A55,543-557)'
_diffrn_orient_matrix_UB_11 -0.0228757000
_diffrn_orient_matrix_UB_12 0.1146095000
_diffrn_orient_matrix_UB_13 0.0601671000
_diffrn_orient_matrix_UB_21 -0.1103017000
_diffrn_orient_matrix_UB_22 -0.1572765000
_diffrn_orient_matrix_UB_23 0.0182002000
_diffrn_orient_matrix_UB_31 0.1429962000
_diffrn_orient_matrix_UB_32 -0.1031218000
_diffrn_orient_matrix_UB_33 0.0392825000
_diffrn_radiation_monochromator graphite
_diffrn_radiation_probe x-ray
_diffrn_radiation_type CuK\a
_diffrn_radiation_wavelength 1.54184
_diffrn_reflns_av_R_equivalents 0.0317
_diffrn_reflns_av_unetI/netI 0.0379
_diffrn_reflns_Laue_measured_fraction_full 1.000
_diffrn_reflns_Laue_measured_fraction_max 0.969
_diffrn_reflns_limit_h_max 10
_diffrn_reflns_limit_h_min -10
_diffrn_reflns_limit_k_max 5
_diffrn_reflns_limit_k_min -8
_diffrn_reflns_limit_l_max 23
_diffrn_reflns_limit_l_min -25
_diffrn_reflns_number 5696
_diffrn_reflns_point_group_measured_fraction_full 1.000
_diffrn_reflns_point_group_measured_fraction_max 0.969
_diffrn_reflns_theta_full 67.684
_diffrn_reflns_theta_max 73.699
_diffrn_reflns_theta_min 4.253
_diffrn_source 'fine-focus sealed X-ray tube'
_diffrn_source_type 'Enhance (Cu) X-ray Source'
_exptl_absorpt_coefficient_mu 2.470
_exptl_absorpt_correction_T_max 1.00000
_exptl_absorpt_correction_T_min 0.94792
_exptl_absorpt_correction_type multi-scan
_exptl_absorpt_process_details
;
CrysAlisPro 1.171.39.3a (Rigaku Oxford Diffraction, 2015)
Empirical absorption correction using spherical harmonics,
 implemented in SCALE3 ABSPACK scaling algorithm.
;
_exptl_crystal_colour 'light red'
_exptl_crystal_colour_modifier light
_exptl_crystal_colour_primary red
_exptl_crystal_density_diffrn 1.507
_exptl_crystal_description prism
_exptl_crystal_F_000 592
_exptl_crystal_size_max 0.2
_exptl_crystal_size_mid 0.05
_exptl_crystal_size_min 0.05
_refine_diff_density_max 0.300
_refine_diff_density_min -0.381
_refine_diff_density_rms 0.048
_refine_ls_extinction_coef 0.0012(3)
_refine_ls_extinction_expression Fc^*^=kFc[1+0.001xFc^2^\l^3^/sin(2\q)]^-1/4^
_refine_ls_extinction_method 'SHELXL-2014/7 (Sheldrick 2014'
_refine_ls_goodness_of_fit_ref 1.046
_refine_ls_hydrogen_treatment constr
_refine_ls_matrix_type full
_refine_ls_number_parameters 177
_refine_ls_number_reflns 2446
_refine_ls_number_restraints 0
_refine_ls_restrained_S_all 1.046
_refine_ls_R_factor_all 0.0355
_refine_ls_R_factor_gt 0.0316
_refine_ls_shift/su_max 0.000
_refine_ls_shift/su_mean 0.000
_refine_ls_structure_factor_coef Fsqd
_refine_ls_weighting_details 'w=1/[\s^2^(Fo^2^)+(0.0343P)^2^+0.5654P] where P=(Fo^2^+2Fc^2^)/3'
_refine_ls_weighting_scheme calc
_refine_ls_wR_factor_gt 0.0823
_refine_ls_wR_factor_ref 0.0853
_reflns_Friedel_coverage 0.000
_reflns_number_gt 2197
_reflns_number_total 2446
_reflns_threshold_expression 'I > 2\s(I)'
_cod_data_source_file 33_9_1.txt
_cod_data_source_block exp_150
_cod_original_cell_volume 1247.53(4)
_cod_database_code 1551595
_chemical_oxdiff_usercomment Ru(bpy)2(H2pia)Cl2
_shelx_space_group_comment
;
The symmetry employed for this shelxl refinement is uniquely defined
by the following loop, which should always be used as a source of
symmetry information in preference to the above space-group names.
They are only intended as comments.
;
_reflns_odcompleteness_completeness 99.92
_reflns_odcompleteness_iscentric 1
_reflns_odcompleteness_theta 66.97
_olex2_refinement_description
;
1. Fixed Uiso
 At 1.2 times of:
  All C(H) groups
 At 1.5 times of:
  All C(H,H,H) groups, All O(H) groups
2.a Aromatic/amide H refined with riding coordinates:
 C1(H1A), C3(H3), C8(H8), C7(H7), C6(H6), C5(H5)
2.b Idealised Me refined as rotating group:
 C10(H10A,H10B,H10C), C11(H11A,H11B,H11C)
2.c Idealised tetrahedral OH refined as rotating group:
 O2(H2), O1(H1)
;
_shelx_shelxl_version_number 2014/7
_olex2_exptl_crystal_mounting_method loop
_olex2_submission_special_instructions 'No special instructions were received'
_oxdiff_exptl_absorpt_empirical_details
;
Empirical correction (ABSPACK) includes:
- Absorption correction using spherical harmonics
- Frame scaling
- Detector area scaling
;
_oxdiff_exptl_absorpt_empirical_full_max 1.454
_oxdiff_exptl_absorpt_empirical_full_min 0.886

loop_
_space_group_symop_operation_xyz
'x, y, z'
'-x, y+1/2, -z+1/2'
'-x, -y, -z'
'x, -y-1/2, z-1/2'

loop_
_atom_site_label
_atom_site_type_symbol
_atom_site_fract_x
_atom_site_fract_y
_atom_site_fract_z
_atom_site_U_iso_or_equiv
_atom_site_adp_type
_atom_site_occupancy
_atom_site_site_symmetry_order
_atom_site_calc_flag
_atom_site_refinement_flags_posn
S1 S 1.04939(4) 0.80752(6) 0.34253(2) 0.02091(14) Uani 1 1 d .
O2 O 0.51292(13) 0.86624(19) 0.38190(5) 0.0280(3) Uani 1 1 d .
H2 H 0.4158 0.8615 0.3836 0.042 Uiso 1 1 calc GR
O6 O 0.90834(13) 0.91582(18) 0.34990(5) 0.0295(3) Uani 1 1 d .
O1 O 0.75552(13) 0.79718(19) 0.44709(6) 0.0303(3) Uani 1 1 d .
H1 H 0.7874 0.8340 0.4135 0.045 Uiso 1 1 calc GR
O3 O 1.06322(14) 0.62862(18) 0.37802(6) 0.0311(3) Uani 1 1 d .
O4 O 1.19219(13) 0.92432(18) 0.35609(6) 0.0304(3) Uani 1 1 d .
N1 N 0.28939(15) 0.70343(19) 0.54922(6) 0.0204(3) Uani 1 1 d .
C2 C 0.52020(18) 0.7529(2) 0.49991(7) 0.0203(3) Uani 1 1 d .
C4 C 0.54631(18) 0.6588(2) 0.61240(7) 0.0207(3) Uani 1 1 d .
C9 C 0.38002(18) 0.6563(2) 0.60772(7) 0.0202(3) Uani 1 1 d .
C1 C 0.35610(18) 0.7491(2) 0.49839(7) 0.0211(3) Uani 1 1 d .
H1A H 0.2892 0.7805 0.4592 0.025 Uiso 1 1 calc R
C3 C 0.61334(18) 0.7069(2) 0.55783(8) 0.0222(3) Uani 1 1 d .
H3 H 0.7251 0.7078 0.5609 0.027 Uiso 1 1 calc R
C8 C 0.31022(19) 0.6086(3) 0.66142(8) 0.0263(4) Uani 1 1 d .
H8 H 0.1985 0.6038 0.6581 0.032 Uiso 1 1 calc R
C7 C 0.4056(2) 0.5693(3) 0.71867(8) 0.0291(4) Uani 1 1 d .
H7 H 0.3586 0.5380 0.7551 0.035 Uiso 1 1 calc R
C6 C 0.5712(2) 0.5741(3) 0.72491(8) 0.0288(4) Uani 1 1 d .
H6 H 0.6350 0.5485 0.7653 0.035 Uiso 1 1 calc R
C10 C 0.11493(18) 0.7073(3) 0.54315(8) 0.0270(4) Uani 1 1 d .
H10A H 0.0773 0.5826 0.5555 0.040 Uiso 1 1 calc GR
H10B H 0.0683 0.7353 0.4985 0.040 Uiso 1 1 calc GR
H10C H 0.0838 0.8064 0.5714 0.040 Uiso 1 1 calc GR
C5 C 0.64003(19) 0.6160(2) 0.67235(8) 0.0262(3) Uani 1 1 d .
H5 H 0.7519 0.6162 0.6762 0.031 Uiso 1 1 calc R
C11 C 1.0270(2) 0.7465(3) 0.26037(8) 0.0271(4) Uani 1 1 d .
H11A H 1.1187 0.6718 0.2526 0.041 Uiso 1 1 calc GR
H11B H 1.0192 0.8633 0.2344 0.041 Uiso 1 1 calc GR
H11C H 0.9307 0.6703 0.2485 0.041 Uiso 1 1 calc GR
B1 B 0.5958(2) 0.8088(3) 0.43864(9) 0.0222(4) Uani 1 1 d .

loop_
_atom_site_aniso_label
_atom_site_aniso_U_11
_atom_site_aniso_U_22
_atom_site_aniso_U_33
_atom_site_aniso_U_23
_atom_site_aniso_U_13
_atom_site_aniso_U_12
S1 0.0181(2) 0.0273(2) 0.0179(2) 0.00228(14) 0.00478(13) 0.00013(14)
O2 0.0244(6) 0.0386(7) 0.0225(6) 0.0045(5) 0.0082(4) 0.0002(5)
O6 0.0254(6) 0.0372(7) 0.0285(6) 0.0034(5) 0.0121(5) 0.0067(5)
O1 0.0232(6) 0.0457(8) 0.0239(6) 0.0048(5) 0.0095(5) 0.0004(5)
O3 0.0317(6) 0.0339(7) 0.0283(6) 0.0102(5) 0.0073(5) 0.0017(5)
O4 0.0230(6) 0.0377(7) 0.0295(6) 0.0008(5) 0.0014(5) -0.0067(5)
N1 0.0178(6) 0.0250(7) 0.0187(6) -0.0011(5) 0.0039(5) -0.0010(5)
C2 0.0224(7) 0.0200(7) 0.0194(7) -0.0023(6) 0.0061(6) -0.0012(6)
C4 0.0216(7) 0.0202(7) 0.0205(7) -0.0014(6) 0.0038(6) 0.0006(6)
C9 0.0222(7) 0.0199(7) 0.0182(7) -0.0013(6) 0.0029(6) -0.0006(6)
C1 0.0226(7) 0.0230(8) 0.0181(7) 0.0008(6) 0.0046(6) -0.0010(6)
C3 0.0203(7) 0.0227(8) 0.0242(8) -0.0012(6) 0.0056(6) 0.0002(6)
C8 0.0254(8) 0.0326(9) 0.0220(8) -0.0005(7) 0.0072(6) -0.0012(7)
C7 0.0353(9) 0.0339(9) 0.0193(7) 0.0017(7) 0.0083(6) -0.0001(7)
C6 0.0328(9) 0.0327(9) 0.0194(8) 0.0018(7) -0.0002(6) 0.0038(7)
C10 0.0165(7) 0.0395(10) 0.0250(8) 0.0016(7) 0.0037(6) -0.0021(6)
C5 0.0233(8) 0.0295(9) 0.0247(8) -0.0004(7) 0.0005(6) 0.0022(7)
C11 0.0325(9) 0.0272(8) 0.0216(8) 0.0000(7) 0.0049(6) 0.0014(7)
B1 0.0240(8) 0.0226(9) 0.0215(8) -0.0011(7) 0.0082(7) -0.0005(7)

loop_
_atom_type_symbol
_atom_type_description
_atom_type_scat_dispersion_real
_atom_type_scat_dispersion_imag
_atom_type_scat_source
C C 0.0181 0.0091 'International Tables Vol C Tables 4.2.6.8 and 6.1.1.4'
H H 0.0000 0.0000 'International Tables Vol C Tables 4.2.6.8 and 6.1.1.4'
N N 0.0311 0.0180 'International Tables Vol C Tables 4.2.6.8 and 6.1.1.4'
B B 0.0090 0.0039 'International Tables Vol C Tables 4.2.6.8 and 6.1.1.4'
O O 0.0492 0.0322 'International Tables Vol C Tables 4.2.6.8 and 6.1.1.4'
S S 0.3331 0.5567 'International Tables Vol C Tables 4.2.6.8 and 6.1.1.4'

loop_
_geom_angle_atom_site_label_1
_geom_angle_atom_site_label_2
_geom_angle_atom_site_label_3
_geom_angle
O6 S1 O4 111.88(8)
O6 S1 C11 105.82(8)
O3 S1 O6 113.06(7)
O3 S1 O4 112.71(7)
O3 S1 C11 106.47(8)
O4 S1 C11 106.25(8)
B1 O2 H2 109.5
B1 O1 H1 109.5
C9 N1 C10 119.50(12)
C1 N1 C9 121.32(13)
C1 N1 C10 119.16(13)
C1 C2 B1 121.95(14)
C3 C2 C1 116.60(14)
C3 C2 B1 121.45(14)
C3 C4 C9 119.26(14)
C3 C4 C5 122.13(14)
C5 C4 C9 118.60(14)
N1 C9 C4 118.12(13)
N1 C9 C8 121.49(14)
C8 C9 C4 120.38(14)
N1 C1 C2 123.21(14)
N1 C1 H1A 118.4
C2 C1 H1A 118.4
C2 C3 C4 121.48(14)
C2 C3 H3 119.3
C4 C3 H3 119.3
C9 C8 H8 120.5
C7 C8 C9 119.03(15)
C7 C8 H8 120.5
C8 C7 H7 119.1
C8 C7 C6 121.72(15)
C6 C7 H7 119.1
C7 C6 H6 120.2
C5 C6 C7 119.54(15)
C5 C6 H6 120.2
N1 C10 H10A 109.5
N1 C10 H10B 109.5
N1 C10 H10C 109.5
H10A C10 H10B 109.5
H10A C10 H10C 109.5
H10B C10 H10C 109.5
C4 C5 H5 119.7
C6 C5 C4 120.70(15)
C6 C5 H5 119.7
S1 C11 H11A 109.5
S1 C11 H11B 109.5
S1 C11 H11C 109.5
H11A C11 H11B 109.5
H11A C11 H11C 109.5
H11B C11 H11C 109.5
O2 B1 O1 120.60(14)
O2 B1 C2 124.67(14)
O1 B1 C2 114.73(14)

loop_
_geom_bond_atom_site_label_1
_geom_bond_atom_site_label_2
_geom_bond_distance
S1 O6 1.4575(11)
S1 O3 1.4528(12)
S1 O4 1.4611(12)
S1 C11 1.7629(16)
O2 H2 0.8400
O2 B1 1.348(2)
O1 H1 0.8400
O1 B1 1.355(2)
N1 C9 1.3847(19)
N1 C1 1.3340(19)
N1 C10 1.4813(19)
C2 C1 1.403(2)
C2 C3 1.382(2)
C2 B1 1.587(2)
C4 C9 1.414(2)
C4 C3 1.409(2)
C4 C5 1.413(2)
C9 C8 1.405(2)
C1 H1A 0.9500
C3 H3 0.9500
C8 H8 0.9500
C8 C7 1.370(2)
C7 H7 0.9500
C7 C6 1.405(2)
C6 H6 0.9500
C6 C5 1.370(2)
C10 H10A 0.9800
C10 H10B 0.9800
C10 H10C 0.9800
C5 H5 0.9500
C11 H11A 0.9800
C11 H11B 0.9800
C11 H11C 0.9800

loop_
_geom_torsion_atom_site_label_1
_geom_torsion_atom_site_label_2
_geom_torsion_atom_site_label_3
_geom_torsion_atom_site_label_4
_geom_torsion
N1 C9 C8 C7 -177.86(15)
C4 C9 C8 C7 1.6(3)
C9 N1 C1 C2 0.0(2)
C9 C4 C3 C2 0.4(2)
C9 C4 C5 C6 -0.4(2)
C9 C8 C7 C6 -0.5(3)
C1 N1 C9 C4 0.4(2)
C1 N1 C9 C8 179.82(15)
C1 C2 C3 C4 0.0(2)
C1 C2 B1 O2 3.6(3)
C1 C2 B1 O1 -177.08(15)
C3 C2 C1 N1 -0.2(2)
C3 C2 B1 O2 -175.83(16)
C3 C2 B1 O1 3.5(2)
C3 C4 C9 N1 -0.6(2)
C3 C4 C9 C8 179.96(15)
C3 C4 C5 C6 178.43(16)
C8 C7 C6 C5 -1.1(3)
C7 C6 C5 C4 1.5(3)
C10 N1 C9 C4 -178.37(14)
C10 N1 C9 C8 1.1(2)
C10 N1 C1 C2 178.78(15)
C5 C4 C9 N1 178.31(14)
C5 C4 C9 C8 -1.1(2)
C5 C4 C3 C2 -178.43(15)
B1 C2 C1 N1 -179.70(15)
B1 C2 C3 C4 179.47(15)
